data_4037515
loop_
_publ_author_name
'Funt, Liya D.'
'Tomashenko, Olesya A.'
'Mosiagin, Ivan P.'
'Novikov, Mikhail S.'
'Khlebnikov, Alexander F.'

_publ_section_title
;
 Synthesis of Pyrrolotriazoloisoquinoline Frameworks by Intramolecular
 Cu-Mediated or Free Radical Arylation of Triazoles.
;
_journal_issue 14
_journal_name_full 'The Journal of organic chemistry'
_journal_page_first 7583
_journal_page_last 7594
_journal_paper_doi 10.1021/acs.joc.7b01341
_journal_volume 82
_journal_year 2017
_chemical_absolute_configuration unk
_chemical_formula_moiety 'C25 H18 N4'
_chemical_formula_sum 'C25 H18 N4'
_chemical_formula_weight 374.43
_space_group_crystal_system tetragonal
_space_group_IT_number 114
_space_group_name_Hall 'P -4 2n'
_space_group_name_H-M_alt 'P -4 21 c'
_atom_sites_solution_hydrogens geom
_atom_sites_solution_primary iterative
_audit_creation_date 2016-05-23
_audit_creation_method
;
Olex2 1.2
(compiled 2016.02.19 svn.r3266 for OlexSys, GUI svn.r5155)
;
_cell_angle_alpha 90
_cell_angle_beta 90
_cell_angle_gamma 90
_cell_formula_units_Z 8
_cell_length_a 21.76262(16)
_cell_length_b 21.76262(16)
_cell_length_c 7.96088(12)
_cell_measurement_reflns_used 9260
_cell_measurement_temperature 100(2)
_cell_measurement_theta_max 76.2300
_cell_measurement_theta_min 4.0350
_cell_volume 3770.37(7)
_computing_cell_refinement
;
CrysAlisPro, Agilent Technologies,
Version 1.171.37.35 (release 13-08-2014 CrysAlis171 .NET)
(compiled Aug 13 2014,18:06:01)
;
_computing_data_collection
;
CrysAlisPro, Agilent Technologies,
Version 1.171.37.35 (release 13-08-2014 CrysAlis171 .NET)
(compiled Aug 13 2014,18:06:01)
;
_computing_data_reduction
;
CrysAlisPro, Agilent Technologies,
Version 1.171.37.35 (release 13-08-2014 CrysAlis171 .NET)
(compiled Aug 13 2014,18:06:01)
;
_computing_molecular_graphics 'Olex2 (Dolomanov et al., 2009)'
_computing_publication_material 'Olex2 (Dolomanov et al., 2009)'
_computing_structure_refinement 'ShelXL (Sheldrick, 2015)'
_computing_structure_solution
;
Superflip (Palatinus & Chapuis, 2007;Palatinus & van der Lee, 2008;
Palatinus et al., 2012)
;
_diffrn_ambient_environment N~2~
_diffrn_ambient_temperature 100(2)
_diffrn_detector 'CCD plate'
_diffrn_detector_area_resol_mean 10.3829
_diffrn_detector_type Atlas
_diffrn_measured_fraction_theta_full 1.000
_diffrn_measured_fraction_theta_max 1.000
_diffrn_measurement_details
;
#__ type_ start__ end____ width___ exp.time_
  1 omega  -22.00   33.00   1.0000   15.0000
omega____ theta____ kappa____ phi______ frames
    -      -41.4354   38.0000 -150.0000 55

#__ type_ start__ end____ width___ exp.time_
  2 omega  -35.00   14.00   1.0000   15.0000
omega____ theta____ kappa____ phi______ frames
    -      -41.4354   38.0000    0.0000 49

#__ type_ start__ end____ width___ exp.time_
  3 omega   47.00   76.00   1.0000   15.0000
omega____ theta____ kappa____ phi______ frames
    -       41.4354  -99.0000   90.0000 29

#__ type_ start__ end____ width___ exp.time_
  4 omega   43.00  106.00   1.0000   50.0000
omega____ theta____ kappa____ phi______ frames
    -      112.0000  -95.0000 -150.0000 63

#__ type_ start__ end____ width___ exp.time_
  5 omega   40.00   98.00   1.0000   50.0000
omega____ theta____ kappa____ phi______ frames
    -      112.0000  -45.0000 -180.0000 58

#__ type_ start__ end____ width___ exp.time_
  6 omega   69.00  106.00   1.0000   50.0000
omega____ theta____ kappa____ phi______ frames
    -      112.0000  -95.0000   30.0000 37

#__ type_ start__ end____ width___ exp.time_
  7 omega   37.00  138.00   1.0000   50.0000
omega____ theta____ kappa____ phi______ frames
    -      112.0000  -15.0000  120.0000 101

#__ type_ start__ end____ width___ exp.time_
  8 omega  -30.00    0.00   1.0000   15.0000
omega____ theta____ kappa____ phi______ frames
    -      -41.4354  -19.0000 -150.0000 30

#__ type_ start__ end____ width___ exp.time_
  9 omega  -90.00  -16.00   1.0000   15.0000
omega____ theta____ kappa____ phi______ frames
    -      -41.4354  -57.0000  -30.0000 74

#__ type_ start__ end____ width___ exp.time_
 10 omega   11.00   37.00   1.0000   15.0000
omega____ theta____ kappa____ phi______ frames
    -       41.4354   77.0000  -60.0000 26

#__ type_ start__ end____ width___ exp.time_
 11 omega   80.00  105.00   1.0000   50.0000
omega____ theta____ kappa____ phi______ frames
    -      112.0000   77.0000  -30.0000 25

#__ type_ start__ end____ width___ exp.time_
 12 omega   87.00  167.00   1.0000   50.0000
omega____ theta____ kappa____ phi______ frames
    -      112.0000   45.0000  -60.0000 80

#__ type_ start__ end____ width___ exp.time_
 13 omega   79.00  105.00   1.0000   50.0000
omega____ theta____ kappa____ phi______ frames
    -      112.0000   77.0000  -90.0000 26

#__ type_ start__ end____ width___ exp.time_
 14 omega   83.00  109.00   1.0000   50.0000
omega____ theta____ kappa____ phi______ frames
    -      112.0000   61.0000  -30.0000 26

#__ type_ start__ end____ width___ exp.time_
 15 omega   83.00  109.00   1.0000   50.0000
omega____ theta____ kappa____ phi______ frames
    -      112.0000   61.0000  -90.0000 26

#__ type_ start__ end____ width___ exp.time_
 16 omega   83.00  110.00   1.0000   50.0000
omega____ theta____ kappa____ phi______ frames
    -      112.0000   61.0000  -60.0000 27

#__ type_ start__ end____ width___ exp.time_
 17 omega   79.00  105.00   1.0000   50.0000
omega____ theta____ kappa____ phi______ frames
    -      112.0000   77.0000 -120.0000 26

#__ type_ start__ end____ width___ exp.time_
 18 omega   79.00  105.00   1.0000   50.0000
omega____ theta____ kappa____ phi______ frames
    -      112.0000   77.0000  -60.0000 26
;
_diffrn_measurement_device 'four-circle diffractometer'
_diffrn_measurement_device_type 'SuperNova, Dual, Cu at zero, Atlas'
_diffrn_measurement_method '\w scans'
_diffrn_orient_matrix_UB_11 0.0455583000
_diffrn_orient_matrix_UB_12 -0.0539855000
_diffrn_orient_matrix_UB_13 0.0124731000
_diffrn_orient_matrix_UB_21 0.0540011000
_diffrn_orient_matrix_UB_22 0.0448314000
_diffrn_orient_matrix_UB_23 -0.0248435000
_diffrn_orient_matrix_UB_31 0.0040943000
_diffrn_orient_matrix_UB_32 0.0092261000
_diffrn_orient_matrix_UB_33 0.1915983000
_diffrn_radiation_monochromator mirror
_diffrn_radiation_probe x-ray
_diffrn_radiation_type CuK\a
_diffrn_radiation_wavelength 1.54184
_diffrn_reflns_av_R_equivalents 0.0308
_diffrn_reflns_av_unetI/netI 0.0220
_diffrn_reflns_Laue_measured_fraction_full 1.000
_diffrn_reflns_Laue_measured_fraction_max 1.000
_diffrn_reflns_limit_h_max 24
_diffrn_reflns_limit_h_min -26
_diffrn_reflns_limit_k_max 26
_diffrn_reflns_limit_k_min -18
_diffrn_reflns_limit_l_max 9
_diffrn_reflns_limit_l_min -8
_diffrn_reflns_number 17273
_diffrn_reflns_point_group_measured_fraction_full 1.000
_diffrn_reflns_point_group_measured_fraction_max 1.000
_diffrn_reflns_theta_full 67.684
_diffrn_reflns_theta_max 72.498
_diffrn_reflns_theta_min 2.872
_diffrn_source 'sealed X-ray tube'
_diffrn_source_type 'SuperNova (Cu) X-ray Source'
_exptl_absorpt_coefficient_mu 0.626
_exptl_absorpt_correction_T_max 1.00000
_exptl_absorpt_correction_T_min 0.47619
_exptl_absorpt_correction_type multi-scan
_exptl_absorpt_process_details
;
CrysAlisPro, Agilent Technologies,
Version 1.171.37.35 (release 13-08-2014 CrysAlis171 .NET)
(compiled Aug 13 2014,18:06:01)
Empirical absorption correction using spherical harmonics,
 implemented in SCALE3 ABSPACK scaling algorithm.
;
_exptl_crystal_colour 'clear colourless'
_exptl_crystal_colour_lustre clear
_exptl_crystal_colour_primary colourless
_exptl_crystal_density_diffrn 1.319
_exptl_crystal_description needle
_exptl_crystal_F_000 1568
_exptl_crystal_size_max 0.1
_exptl_crystal_size_mid 0.1
_exptl_crystal_size_min 0.08
_refine_diff_density_max 0.151
_refine_diff_density_min -0.200
_refine_diff_density_rms 0.034
_refine_ls_abs_structure_details
;
 Refined as an inversion twin.
;
_refine_ls_abs_structure_Flack 0.1(4)
_refine_ls_extinction_method none
_refine_ls_goodness_of_fit_ref 1.055
_refine_ls_hydrogen_treatment constr
_refine_ls_matrix_type full
_refine_ls_number_parameters 263
_refine_ls_number_reflns 3695
_refine_ls_number_restraints 0
_refine_ls_restrained_S_all 1.055
_refine_ls_R_factor_all 0.0302
_refine_ls_R_factor_gt 0.0287
_refine_ls_shift/su_max 0.000
_refine_ls_shift/su_mean 0.000
_refine_ls_structure_factor_coef Fsqd
_refine_ls_weighting_details 'w=1/[\s^2^(Fo^2^)+(0.0430P)^2^+0.4833P] where P=(Fo^2^+2Fc^2^)/3'
_refine_ls_weighting_scheme calc
_refine_ls_wR_factor_gt 0.0725
_refine_ls_wR_factor_ref 0.0741
_reflns_Friedel_coverage 0.770
_reflns_Friedel_fraction_full 1.000
_reflns_Friedel_fraction_max 1.000
_reflns_number_gt 3558
_reflns_number_total 3695
_reflns_threshold_expression 'I > 2\s(I)'
_cod_data_source_file jo7b01341_si_002.cif
_cod_data_source_block ole227
_cod_original_cell_volume 3770.36(8)
_cod_database_code 4037515
_chemical_oxdiff_formula 'C21 h16 n4'
_shelx_space_group_comment
;
The symmetry employed for this shelxl refinement is uniquely defined
by the following loop, which should always be used as a source of
symmetry information in preference to the above space-group names.
They are only intended as comments.
;
_reflns_odcompleteness_completeness 99.86
_reflns_odcompleteness_iscentric 1
_reflns_odcompleteness_theta 72.42
_olex2_refinement_description
;
1. Twinned data refinement
 Scales: 0.9(4) 0.1(4)
2. Fixed Uiso
 At 1.2 times of:
  All C(H) groups, All C(H,H) groups, All N(H) groups
3.a Secondary CH2 refined with riding coordinates:
 C26(H26A,H26B)
3.b Aromatic/amide H refined with riding coordinates:
 N1(H1), C13(H13), C15(H15), C16(H16), C17(H17), C18(H18), C19(H19), C20(H20),
 C21(H21), C22(H22), C23(H23), C24(H24), C25(H25), C27(H27), C28(H28), C29(H29)
;
_shelx_shelxl_version_number 2014/7
_olex2_submission_special_instructions 'No special instructions were received'

loop_
_space_group_symop_operation_xyz
'x, y, z'
'y, -x, -z'
'x+1/2, -y+1/2, -z+1/2'
'-x, -y, z'
'y+1/2, x+1/2, z+1/2'
'-y+1/2, -x+1/2, z+1/2'
'-y, x, -z'
'-x+1/2, y+1/2, -z+1/2'

loop_
_atom_site_label
_atom_site_type_symbol
_atom_site_fract_x
_atom_site_fract_y
_atom_site_fract_z
_atom_site_U_iso_or_equiv
_atom_site_adp_type
_atom_site_occupancy
_atom_site_site_symmetry_order
_atom_site_calc_flag
_atom_site_refinement_flags_posn
N1 N 0.77781(7) 0.35341(7) 0.9859(2) 0.0214(3) Uani 1 1 d .
H1 H 0.7832 0.3915 1.0199 0.026 Uiso 1 1 calc R
N2 N 0.68871(6) 0.22879(6) 0.83282(19) 0.0190(3) Uani 1 1 d .
N3 N 0.58806(7) 0.21285(7) 0.7498(2) 0.0214(3) Uani 1 1 d .
N4 N 0.48526(7) 0.20791(7) 0.8859(2) 0.0264(4) Uani 1 1 d .
C3 C 0.73467(8) 0.26718(8) 0.8877(2) 0.0183(3) Uani 1 1 d .
C11 C 0.72399(8) 0.32900(8) 0.9274(2) 0.0193(3) Uani 1 1 d .
C4 C 0.63499(7) 0.25379(8) 0.8098(2) 0.0189(3) Uani 1 1 d .
C19 C 0.55199(7) 0.14442(8) 0.5272(2) 0.0187(3) Uani 1 1 d .
C25 C 0.53346(8) 0.21058(8) 0.8265(2) 0.0214(4) Uani 1 1 d .
C2 C 0.79808(8) 0.25429(8) 0.9222(2) 0.0195(3) Uani 1 1 d .
C12 C 0.83196(8) 0.19656(8) 0.8999(2) 0.0192(3) Uani 1 1 d .
C10 C 0.66635(8) 0.35674(8) 0.8997(2) 0.0189(3) Uani 1 1 d .
C1 C 0.82191(8) 0.30855(8) 0.9827(2) 0.0215(4) Uani 1 1 d .
H13 H 0.8633 0.3141 1.0176 0.026 Uiso 1 1 calc R
C5 C 0.61988(8) 0.31773(8) 0.8325(2) 0.0195(3) Uani 1 1 d .
C6 C 0.56294(8) 0.34384(8) 0.7863(2) 0.0217(4) Uani 1 1 d .
H15 H 0.5319 0.3187 0.7379 0.026 Uiso 1 1 calc R
C9 C 0.65350(8) 0.41952(8) 0.9281(2) 0.0215(4) Uani 1 1 d .
H16 H 0.6838 0.4453 0.9773 0.026 Uiso 1 1 calc R
C17 C 0.80786(8) 0.14763(8) 0.8080(2) 0.0222(4) Uani 1 1 d .
H17 H 0.7686 0.1516 0.7571 0.027 Uiso 1 1 calc R
C13 C 0.89064(8) 0.18950(8) 0.9710(2) 0.0229(4) Uani 1 1 d .
H18 H 0.9083 0.2224 1.0330 0.027 Uiso 1 1 calc R
C8 C 0.59732(8) 0.44311(8) 0.8847(2) 0.0237(4) Uani 1 1 d .
H19 H 0.5887 0.4853 0.9044 0.028 Uiso 1 1 calc R
C7 C 0.55219(8) 0.40534(8) 0.8110(2) 0.0239(4) Uani 1 1 d .
H20 H 0.5139 0.4226 0.7781 0.029 Uiso 1 1 calc R
C16 C 0.84040(8) 0.09313(8) 0.7896(3) 0.0245(4) Uani 1 1 d .
H21 H 0.8231 0.0602 0.7272 0.029 Uiso 1 1 calc R
C24 C 0.53305(8) 0.18789(8) 0.4097(3) 0.0256(4) Uani 1 1 d .
H22 H 0.5537 0.2263 0.4037 0.031 Uiso 1 1 calc R
C15 C 0.89797(8) 0.08660(8) 0.8619(2) 0.0247(4) Uani 1 1 d .
H23 H 0.9200 0.0492 0.8502 0.030 Uiso 1 1 calc R
C14 C 0.92311(8) 0.13521(9) 0.9516(2) 0.0248(4) Uani 1 1 d .
H24 H 0.9628 0.1312 1.0000 0.030 Uiso 1 1 calc R
C20 C 0.52108(9) 0.08864(8) 0.5359(2) 0.0249(4) Uani 1 1 d .
H25 H 0.5331 0.0586 0.6161 0.030 Uiso 1 1 calc R
C18 C 0.60464(8) 0.15922(8) 0.6436(2) 0.0223(4) Uani 1 1 d .
H26A H 0.6137 0.1233 0.7157 0.027 Uiso 1 1 calc R
H26B H 0.6419 0.1688 0.5771 0.027 Uiso 1 1 calc R
C21 C 0.47235(9) 0.07671(9) 0.4269(3) 0.0311(4) Uani 1 1 d .
H27 H 0.4514 0.0385 0.4332 0.037 Uiso 1 1 calc R
C22 C 0.45441(9) 0.11988(10) 0.3101(3) 0.0312(4) Uani 1 1 d .
H28 H 0.4214 0.1113 0.2356 0.037 Uiso 1 1 calc R
C23 C 0.48481(9) 0.17600(10) 0.3019(3) 0.0311(4) Uani 1 1 d .
H29 H 0.4724 0.2061 0.2222 0.037 Uiso 1 1 calc R

loop_
_atom_site_aniso_label
_atom_site_aniso_U_11
_atom_site_aniso_U_22
_atom_site_aniso_U_33
_atom_site_aniso_U_23
_atom_site_aniso_U_13
_atom_site_aniso_U_12
N1 0.0195(7) 0.0174(7) 0.0273(8) -0.0013(6) -0.0020(6) -0.0013(5)
N2 0.0174(7) 0.0181(6) 0.0215(7) -0.0014(6) 0.0017(6) -0.0016(5)
N3 0.0158(7) 0.0215(7) 0.0270(8) -0.0063(6) 0.0026(6) -0.0013(6)
N4 0.0197(7) 0.0280(8) 0.0316(9) -0.0055(7) 0.0047(7) -0.0030(6)
C3 0.0176(7) 0.0181(7) 0.0191(8) 0.0015(6) 0.0024(6) -0.0003(6)
C11 0.0196(8) 0.0192(8) 0.0191(8) -0.0001(6) 0.0004(6) -0.0021(6)
C4 0.0168(7) 0.0202(8) 0.0199(9) -0.0013(7) 0.0013(7) -0.0023(6)
C19 0.0175(7) 0.0190(8) 0.0197(9) -0.0025(7) 0.0029(6) 0.0012(6)
C25 0.0207(8) 0.0183(7) 0.0253(9) -0.0030(7) -0.0024(7) -0.0014(6)
C2 0.0185(8) 0.0201(8) 0.0199(9) 0.0018(7) 0.0015(6) -0.0018(6)
C12 0.0175(7) 0.0185(7) 0.0215(8) 0.0040(7) 0.0026(7) -0.0003(6)
C10 0.0186(8) 0.0196(8) 0.0186(8) 0.0012(6) 0.0006(7) -0.0011(6)
C1 0.0181(8) 0.0212(8) 0.0251(9) 0.0012(7) -0.0024(7) -0.0003(6)
C5 0.0192(8) 0.0203(8) 0.0191(8) 0.0007(7) 0.0020(6) -0.0010(6)
C6 0.0181(8) 0.0240(8) 0.0229(9) 0.0003(7) -0.0002(7) -0.0013(6)
C9 0.0227(8) 0.0185(8) 0.0234(9) -0.0005(7) 0.0002(7) -0.0024(7)
C17 0.0172(7) 0.0228(8) 0.0266(9) 0.0021(7) 0.0023(7) -0.0019(6)
C13 0.0202(8) 0.0226(8) 0.0259(9) 0.0017(7) -0.0011(7) -0.0025(7)
C8 0.0260(9) 0.0184(8) 0.0266(9) 0.0009(7) 0.0015(7) 0.0029(7)
C7 0.0194(8) 0.0245(8) 0.0279(9) 0.0033(7) -0.0016(7) 0.0030(7)
C16 0.0223(8) 0.0199(8) 0.0313(10) -0.0011(7) 0.0066(8) -0.0028(7)
C24 0.0251(8) 0.0236(8) 0.0281(10) 0.0039(8) 0.0030(8) -0.0008(7)
C15 0.0211(8) 0.0194(8) 0.0334(10) 0.0042(7) 0.0083(7) 0.0023(7)
C14 0.0179(8) 0.0274(9) 0.0290(10) 0.0052(7) 0.0019(7) 0.0015(7)
C20 0.0280(9) 0.0197(8) 0.0270(10) 0.0001(7) -0.0017(7) -0.0012(7)
C18 0.0182(7) 0.0218(8) 0.0268(9) -0.0046(7) -0.0004(7) 0.0020(7)
C21 0.0301(10) 0.0244(9) 0.0389(12) -0.0075(8) -0.0030(8) -0.0043(7)
C22 0.0261(9) 0.0396(11) 0.0279(10) -0.0119(9) -0.0053(8) 0.0056(8)
C23 0.0329(9) 0.0365(10) 0.0239(10) 0.0034(8) -0.0012(8) 0.0080(8)

loop_
_atom_type_symbol
_atom_type_description
_atom_type_scat_dispersion_real
_atom_type_scat_dispersion_imag
_atom_type_scat_source
C C 0.0181 0.0091 'International Tables Vol C Tables 4.2.6.8 and 6.1.1.4'
H H 0.0000 0.0000 'International Tables Vol C Tables 4.2.6.8 and 6.1.1.4'
N N 0.0311 0.0180 'International Tables Vol C Tables 4.2.6.8 and 6.1.1.4'

loop_
_geom_angle_atom_site_label_1
_geom_angle_atom_site_label_2
_geom_angle_atom_site_label_3
_geom_angle
C11 N1 H1 125.8
C11 N1 C1 108.48(14)
C1 N1 H1 125.8
C4 N2 C3 116.36(14)
C4 N3 C18 120.24(14)
C25 N3 C4 120.21(15)
C25 N3 C18 116.53(14)
N2 C3 C11 122.32(16)
N2 C3 C2 129.93(16)
C11 C3 C2 107.70(15)
N1 C11 C3 107.92(15)
N1 C11 C10 130.47(16)
C3 C11 C10 121.56(16)
N2 C4 N3 115.20(15)
N2 C4 C5 126.19(15)
N3 C4 C5 118.56(15)
C24 C19 C18 119.48(16)
C20 C19 C24 118.92(17)
C20 C19 C18 121.59(16)
N4 C25 N3 177.0(2)
C3 C2 C12 128.87(16)
C1 C2 C3 105.17(15)
C1 C2 C12 125.96(16)
C17 C12 C2 121.88(16)
C17 C12 C13 118.01(16)
C13 C12 C2 120.10(16)
C11 C10 C5 115.80(15)
C11 C10 C9 124.42(16)
C9 C10 C5 119.73(16)
N1 C1 C2 110.72(15)
N1 C1 H13 124.6
C2 C1 H13 124.6
C10 C5 C4 117.42(15)
C6 C5 C4 123.80(16)
C6 C5 C10 118.74(15)
C5 C6 H15 119.8
C7 C6 C5 120.31(17)
C7 C6 H15 119.8
C10 C9 H16 120.0
C8 C9 C10 119.90(17)
C8 C9 H16 120.0
C12 C17 H17 119.5
C16 C17 C12 121.02(16)
C16 C17 H17 119.5
C12 C13 H18 119.6
C14 C13 C12 120.80(17)
C14 C13 H18 119.6
C9 C8 H19 119.7
C9 C8 C7 120.56(16)
C7 C8 H19 119.7
C6 C7 C8 120.64(17)
C6 C7 H20 119.7
C8 C7 H20 119.7
C17 C16 H21 119.8
C15 C16 C17 120.32(17)
C15 C16 H21 119.8
C19 C24 H22 119.5
C23 C24 C19 121.02(17)
C23 C24 H22 119.5
C16 C15 H23 120.3
C16 C15 C14 119.45(17)
C14 C15 H23 120.3
C13 C14 C15 120.39(17)
C13 C14 H24 119.8
C15 C14 H24 119.8
C19 C20 H25 120.0
C19 C20 C21 119.99(18)
C21 C20 H25 120.0
N3 C18 C19 109.44(14)
N3 C18 H26A 109.8
N3 C18 H26B 109.8
C19 C18 H26A 109.8
C19 C18 H26B 109.8
H26A C18 H26B 108.2
C20 C21 H27 119.7
C22 C21 C20 120.54(18)
C22 C21 H27 119.7
C21 C22 H28 120.1
C21 C22 C23 119.72(19)
C23 C22 H28 120.1
C24 C23 C22 119.80(19)
C24 C23 H29 120.1
C22 C23 H29 120.1

loop_
_geom_bond_atom_site_label_1
_geom_bond_atom_site_label_2
_geom_bond_distance
N1 H1 0.8800
N1 C11 1.368(2)
N1 C1 1.369(2)
N2 C3 1.374(2)
N2 C4 1.302(2)
N3 C4 1.437(2)
N3 C25 1.337(2)
N3 C18 1.486(2)
N4 C25 1.152(2)
C3 C11 1.401(2)
C3 C2 1.435(2)
C11 C10 1.410(2)
C4 C5 1.441(2)
C19 C24 1.393(3)
C19 C20 1.390(2)
C19 C18 1.508(2)
C2 C12 1.468(2)
C2 C1 1.377(2)
C12 C17 1.395(3)
C12 C13 1.405(2)
C10 C5 1.425(2)
C10 C9 1.413(2)
C1 H13 0.9500
C5 C6 1.412(2)
C6 H15 0.9500
C6 C7 1.373(3)
C9 H16 0.9500
C9 C8 1.370(3)
C17 H17 0.9500
C17 C16 1.389(3)
C13 H18 0.9500
C13 C14 1.385(3)
C8 H19 0.9500
C8 C7 1.409(3)
C7 H20 0.9500
C16 H21 0.9500
C16 C15 1.386(3)
C24 H22 0.9500
C24 C23 1.381(3)
C15 H23 0.9500
C15 C14 1.389(3)
C14 H24 0.9500
C20 H25 0.9500
C20 C21 1.394(3)
C18 H26A 0.9900
C18 H26B 0.9900
C21 H27 0.9500
C21 C22 1.379(3)
C22 H28 0.9500
C22 C23 1.390(3)
C23 H29 0.9500

loop_
_twin_individual_id
_twin_individual_mass_fraction_refined
1 0.9(4)
2 0.1(4)
